data_7158816
loop_
_publ_author_name
'Zhang, Sheng'
'Xie, Zhilong'
'Ye, Zhanqiang'
'Zhang, Mingyang'
'Li, Dongdeng'
'Yamaguchi, Masahiko'
'Bao, Ming'

_publ_section_title
;
 Synthesis of trans-Stilbenes via Phosphine-Catalyzed Coupling Reaction of
 Benzylic Halides
;
_journal_name_full 'Organic &amp; Biomolecular Chemistry'
_journal_paper_doi 10.1039/D2OB01237E
_journal_year 2022
_chemical_formula_moiety 'C16 H16'
_chemical_formula_sum 'C16 H16'
_chemical_formula_weight 208.29
_space_group_crystal_system monoclinic
_space_group_IT_number 14
_space_group_name_Hall '-P 2yn'
_space_group_name_H-M_alt 'P 1 21/n 1'
_atom_sites_solution_hydrogens geom
_atom_sites_solution_primary dual
_audit_creation_date 2021-04-16
_audit_creation_method
;
Olex2 1.2
(compiled 2018.05.29 svn.r3508 for OlexSys, GUI svn.r5506)
;
_audit_update_record
;
2021-07-20 deposited with the CCDC.	2022-08-10 downloaded from the CCDC.
;
_cell_angle_alpha 90
_cell_angle_beta 98.484(5)
_cell_angle_gamma 90
_cell_formula_units_Z 2
_cell_length_a 8.6739(13)
_cell_length_b 6.6929(11)
_cell_length_c 10.8860(13)
_cell_measurement_reflns_used 3109
_cell_measurement_temperature 296(2)
_cell_measurement_theta_max 27.33
_cell_measurement_theta_min 2.81
_cell_volume 625.06(16)
_computing_cell_refinement 'SAINT V8.38A (?, 2016)'
_computing_data_reduction 'SAINT V8.38A (?, 2016)'
_computing_molecular_graphics 'Olex2 (Dolomanov et al., 2009)'
_computing_publication_material 'Olex2 (Dolomanov et al., 2009)'
_computing_structure_refinement 'ShelXL (Sheldrick, 2015)'
_computing_structure_solution 'ShelXT (Sheldrick, 2015)'
_diffrn_ambient_temperature 295.9
_diffrn_measured_fraction_theta_full 0.999
_diffrn_measured_fraction_theta_max 0.998
_diffrn_measurement_device_type 'CCD area detector'
_diffrn_measurement_method 'phi and omega scans'
_diffrn_radiation_monochromator graphite
_diffrn_radiation_type MoK\a
_diffrn_radiation_wavelength 0.71073
_diffrn_reflns_av_R_equivalents 0.0607
_diffrn_reflns_av_unetI/netI 0.0418
_diffrn_reflns_Laue_measured_fraction_full 0.999
_diffrn_reflns_Laue_measured_fraction_max 0.998
_diffrn_reflns_limit_h_max 10
_diffrn_reflns_limit_h_min -11
_diffrn_reflns_limit_k_max 8
_diffrn_reflns_limit_k_min -8
_diffrn_reflns_limit_l_max 14
_diffrn_reflns_limit_l_min -14
_diffrn_reflns_number 8508
_diffrn_reflns_point_group_measured_fraction_full 0.999
_diffrn_reflns_point_group_measured_fraction_max 0.998
_diffrn_reflns_theta_full 25.242
_diffrn_reflns_theta_max 27.462
_diffrn_reflns_theta_min 2.809
_exptl_absorpt_coefficient_mu 0.062
_exptl_absorpt_correction_T_max 0.7456
_exptl_absorpt_correction_T_min 0.5334
_exptl_absorpt_correction_type multi-scan
_exptl_absorpt_process_details
'SADABS-2016/2 (Bruker,2016/2) was used for absorption correction. wR2(int) was 0.1524 before and 0.0615 after correction. The Ratio of minimum to maximum transmission is 0.7154. The \l/2 correction factor is Not present.'
_exptl_crystal_colour 'clear light colourless'
_exptl_crystal_colour_lustre clear
_exptl_crystal_colour_modifier light
_exptl_crystal_colour_primary colourless
_exptl_crystal_density_diffrn 1.107
_exptl_crystal_description block
_exptl_crystal_F_000 224
_exptl_crystal_size_max 0.35
_exptl_crystal_size_mid 0.3
_exptl_crystal_size_min 0.3
_refine_diff_density_max 0.161
_refine_diff_density_min -0.223
_refine_diff_density_rms 0.062
_refine_ls_extinction_method none
_refine_ls_goodness_of_fit_ref 1.041
_refine_ls_hydrogen_treatment constr
_refine_ls_matrix_type full
_refine_ls_number_parameters 74
_refine_ls_number_reflns 1432
_refine_ls_number_restraints 0
_refine_ls_restrained_S_all 1.041
_refine_ls_R_factor_all 0.0773
_refine_ls_R_factor_gt 0.0594
_refine_ls_shift/su_max 0.000
_refine_ls_shift/su_mean 0.000
_refine_ls_structure_factor_coef Fsqd
_refine_ls_weighting_details 'w=1/[\s^2^(Fo^2^)+(0.0955P)^2^+0.0608P] where P=(Fo^2^+2Fc^2^)/3'
_refine_ls_weighting_scheme calc
_refine_ls_wR_factor_gt 0.1578
_refine_ls_wR_factor_ref 0.1705
_reflns_Friedel_coverage 0.000
_reflns_number_gt 1065
_reflns_number_total 1432
_reflns_threshold_expression 'I > 2\s(I)'
_cod_data_source_file d2ob01237e2.cif
_cod_data_source_block zhl
_cod_database_code 7158816
_shelx_shelxl_version_number 2016/6
_shelx_space_group_comment
;
The symmetry employed for this shelxl refinement is uniquely defined
by the following loop, which should always be used as a source of
symmetry information in preference to the above space-group names.
They are only intended as comments.
;
_olex2_refinement_description
;
1. Fixed Uiso
 At 1.2 times of:
  All C(H) groups
 At 1.5 times of:
  All C(H,H,H) groups
2.a Aromatic/amide H refined with riding coordinates:
 C003(H003), C004(H004), C005(H005), C007(H007), C008(H008)
2.b Idealised Me refined as rotating group:
 C006(H00A,H00B,H00C)
;
_olex2_submission_special_instructions 'No special instructions were received'

loop_
_space_group_symop_operation_xyz
'x, y, z'
'-x+1/2, y+1/2, -z+1/2'
'-x, -y, -z'
'x-1/2, -y-1/2, z-1/2'

loop_
_atom_site_label
_atom_site_type_symbol
_atom_site_fract_x
_atom_site_fract_y
_atom_site_fract_z
_atom_site_U_iso_or_equiv
_atom_site_adp_type
_atom_site_occupancy
_atom_site_site_symmetry_order
_atom_site_calc_flag
_atom_site_refinement_flags_posn
_atom_site_refinement_flags_adp
_atom_site_refinement_flags_occupancy
_atom_site_disorder_assembly
_atom_site_disorder_group
C001 C 0.54955(15) 0.4041(2) 0.78117(12) 0.0518(4) Uani 1 1 d . . . . .
C002 C 0.49272(15) 0.3642(2) 0.65610(12) 0.0522(4) Uani 1 1 d . . . . .
C003 C 0.51068(17) 0.2733(3) 0.87120(13) 0.0611(4) Uani 1 1 d . . . . .
H003 H 0.547617 0.298513 0.954346 0.073 Uiso 1 1 calc R . . . .
C004 C 0.52977(17) 0.4987(3) 0.55757(12) 0.0639(5) Uani 1 1 d . . . . .
H004 H 0.606110 0.594196 0.581872 0.077 Uiso 1 1 calc R . . . .
C005 C 0.40244(18) 0.1946(3) 0.62741(14) 0.0651(5) Uani 1 1 d . . . . .
H005 H 0.366209 0.165422 0.544650 0.078 Uiso 1 1 calc R . . . .
C006 C 0.6508(2) 0.5822(3) 0.81956(14) 0.0700(5) Uani 1 1 d . . . . .
H00A H 0.744233 0.574161 0.782246 0.105 Uiso 1 1 calc GR . . . .
H00B H 0.677498 0.583830 0.908330 0.105 Uiso 1 1 calc GR . . . .
H00C H 0.595396 0.702269 0.792615 0.105 Uiso 1 1 calc GR . . . .
C007 C 0.36513(19) 0.0681(3) 0.71890(16) 0.0734(5) Uani 1 1 d . . . . .
H007 H 0.303377 -0.043946 0.697911 0.088 Uiso 1 1 calc R . . . .
C008 C 0.41992(19) 0.1091(3) 0.84080(15) 0.0714(5) Uani 1 1 d . . . . .
H008 H 0.395183 0.024775 0.902954 0.086 Uiso 1 1 calc R . . . .

loop_
_atom_site_aniso_label
_atom_site_aniso_U_11
_atom_site_aniso_U_22
_atom_site_aniso_U_33
_atom_site_aniso_U_23
_atom_site_aniso_U_13
_atom_site_aniso_U_12
C001 0.0474(7) 0.0601(9) 0.0480(7) 0.0093(6) 0.0074(5) 0.0064(6)
C002 0.0478(7) 0.0604(9) 0.0480(7) 0.0108(6) 0.0051(5) 0.0001(6)
C003 0.0567(8) 0.0759(10) 0.0501(7) 0.0176(7) 0.0064(6) 0.0059(7)
C004 0.0696(9) 0.0719(10) 0.0484(7) 0.0099(7) 0.0028(6) -0.0178(8)
C005 0.0618(8) 0.0738(11) 0.0562(8) 0.0117(7) -0.0032(7) -0.0110(8)
C006 0.0821(11) 0.0722(11) 0.0538(8) 0.0010(7) 0.0039(7) -0.0091(8)
C007 0.0637(9) 0.0708(11) 0.0822(11) 0.0206(9) -0.0007(8) -0.0159(8)
C008 0.0661(9) 0.0800(12) 0.0672(10) 0.0324(8) 0.0075(7) -0.0033(8)

loop_
_atom_type_symbol
_atom_type_description
_atom_type_scat_dispersion_real
_atom_type_scat_dispersion_imag
_atom_type_scat_source
C C 0.0033 0.0016 'International Tables Vol C Tables 4.2.6.8 and 6.1.1.4'
H H 0.0000 0.0000 'International Tables Vol C Tables 4.2.6.8 and 6.1.1.4'

loop_
_geom_angle_atom_site_label_1
_geom_angle_atom_site_label_2
_geom_angle_atom_site_label_3
_geom_angle
_geom_angle_site_symmetry_1
_geom_angle_site_symmetry_3
_geom_angle_publ_flag
C002 C001 C006 121.87(12) . . ?
C003 C001 C002 118.43(14) . . ?
C003 C001 C006 119.70(13) . . ?
C001 C002 C004 120.47(13) . . ?
C005 C002 C001 118.66(12) . . ?
C005 C002 C004 120.86(12) . . ?
C001 C003 H003 119.1 . . ?
C008 C003 C001 121.81(14) . . ?
C008 C003 H003 119.1 . . ?
C002 C004 H004 115.8 . . ?
C004 C004 C002 128.32(19) 3_666 . ?
C004 C004 H004 115.8 3_666 . ?
C002 C005 H005 119.2 . . ?
C007 C005 C002 121.56(14) . . ?
C007 C005 H005 119.2 . . ?
C001 C006 H00A 109.5 . . ?
C001 C006 H00B 109.5 . . ?
C001 C006 H00C 109.5 . . ?
H00A C006 H00B 109.5 . . ?
H00A C006 H00C 109.5 . . ?
H00B C006 H00C 109.5 . . ?
C005 C007 H007 120.3 . . ?
C008 C007 C005 119.40(16) . . ?
C008 C007 H007 120.3 . . ?
C003 C008 C007 120.13(14) . . ?
C003 C008 H008 119.9 . . ?
C007 C008 H008 119.9 . . ?

loop_
_geom_bond_atom_site_label_1
_geom_bond_atom_site_label_2
_geom_bond_distance
_geom_bond_site_symmetry_2
_geom_bond_publ_flag
C001 C002 1.4037(19) . ?
C001 C003 1.3923(19) . ?
C001 C006 1.503(2) . ?
C002 C004 1.4720(19) . ?
C002 C005 1.388(2) . ?
C003 H003 0.9300 . ?
C003 C008 1.364(2) . ?
C004 C004 1.283(3) 3_666 ?
C004 H004 0.9300 . ?
C005 H005 0.9300 . ?
C005 C007 1.382(2) . ?
C006 H00A 0.9600 . ?
C006 H00B 0.9600 . ?
C006 H00C 0.9600 . ?
C007 H007 0.9300 . ?
C007 C008 1.370(2) . ?
C008 H008 0.9300 . ?
